data_7124517
loop_
_publ_author_name
'Karimata, Ayumu'
'Patil, Pradnya H.'
'Khaskin, Eugene'
'Lapointe, S\'ebastien'
'Fayzullin, Robert R.'
'Stampoulis, Pavlos'
'Khusnutdinova, Julia R.'

_publ_section_title
;
 Highly sensitive mechano-controlled luminescence in polymer films
 modified by dynamic Cu<sup>I</sup>-based cross-linkers.
;
_journal_issue 1
_journal_name_full 'Chemical communications (Cambridge, England)'
_journal_page_first 50
_journal_page_last 53
_journal_paper_doi 10.1039/c9cc08354e
_journal_volume 56
_journal_year 2020
_chemical_formula_moiety 'C37 H38 Cu N6 1+, F6 P 1-'
_chemical_formula_sum 'C37 H38 Cu F6 N6 P'
_chemical_formula_weight 775.24
_space_group_crystal_system monoclinic
_space_group_IT_number 14
_space_group_name_Hall '-P 2ybc'
_space_group_name_H-M_alt 'P 1 21/c 1'
_atom_sites_solution_hydrogens geom
_audit_creation_method SHELXL-2018/3
_audit_update_record
;
2019-08-27 deposited with the CCDC.	2019-11-18 downloaded from the CCDC.
;
_cell_angle_alpha 90
_cell_angle_beta 97.3523(10)
_cell_angle_gamma 90
_cell_formula_units_Z 4
_cell_length_a 15.83319(17)
_cell_length_b 17.71151(19)
_cell_length_c 12.63601(15)
_cell_measurement_reflns_used 66433
_cell_measurement_temperature 93(2)
_cell_measurement_theta_max 33.6660
_cell_measurement_theta_min 2.3880
_cell_volume 3514.38(7)
_computing_cell_refinement 'CrysAlisPro 1.171.39.46 (Rigaku OD, 2018)'
_computing_data_collection 'CrysAlisPro 1.171.39.46 (Rigaku OD, 2018)'
_computing_data_reduction 'CrysAlisPro 1.171.39.46 (Rigaku OD, 2018)'
_computing_molecular_graphics
;
WinGX (Farrugia, 2012); Olex2 (Dolomanov et al., 2009);
ORTEP-3 (Farrugia, 2012); PLATON (Spek, 2009)
;
_computing_publication_material 'enCIFer (Allen, 2004)'
_computing_structure_refinement 'SHELXL-2018/3 (Sheldrick, 2015)'
_computing_structure_solution 'SHELXT-2018/2 (Sheldrick, 2015)'
_diffrn_ambient_temperature 93(2)
_diffrn_measured_fraction_theta_full 0.999
_diffrn_measured_fraction_theta_max 0.954
_diffrn_measurement_device_type 'XtaLAB Pro: Kappa dual offset/far'
_diffrn_measurement_method '\w scans'
_diffrn_radiation_probe x-ray
_diffrn_radiation_type MoK\a
_diffrn_radiation_wavelength 0.71073
_diffrn_reflns_av_R_equivalents 0.0465
_diffrn_reflns_av_unetI/netI 0.0218
_diffrn_reflns_Laue_measured_fraction_full 0.999
_diffrn_reflns_Laue_measured_fraction_max 0.954
_diffrn_reflns_limit_h_max 23
_diffrn_reflns_limit_h_min -24
_diffrn_reflns_limit_k_max 27
_diffrn_reflns_limit_k_min -27
_diffrn_reflns_limit_l_max 18
_diffrn_reflns_limit_l_min -19
_diffrn_reflns_number 130963
_diffrn_reflns_point_group_measured_fraction_full 0.999
_diffrn_reflns_point_group_measured_fraction_max 0.954
_diffrn_reflns_theta_full 25.242
_diffrn_reflns_theta_max 33.508
_diffrn_reflns_theta_min 2.260
_diffrn_source 'microfocus sealed X-ray tube'
_exptl_absorpt_coefficient_mu 0.736
_exptl_absorpt_correction_T_max 1.000
_exptl_absorpt_correction_T_min 0.401
_exptl_absorpt_correction_type gaussian
_exptl_absorpt_process_details
;
CrysAlisPro 1.171.39.46 (Rigaku Oxford Diffraction, 2018).
Numerical absorption correction based on gaussian integration over
a multifaceted crystal model. Empirical absorption correction using
spherical harmonics, frame scaling and detector area scaling,
implemented in SCALE3 ABSPACK scaling algorithm.
;
_exptl_crystal_colour yellow
_exptl_crystal_density_diffrn 1.465
_exptl_crystal_description prism
_exptl_crystal_F_000 1600
_exptl_crystal_recrystallization_method 'vapor diffusion of diethyl ether into a DCM solution at r.t.'
_exptl_crystal_size_max 0.363
_exptl_crystal_size_mid 0.250
_exptl_crystal_size_min 0.162
_refine_diff_density_max 0.527
_refine_diff_density_min -0.363
_refine_diff_density_rms 0.060
_refine_ls_extinction_method none
_refine_ls_goodness_of_fit_ref 1.033
_refine_ls_hydrogen_treatment constr
_refine_ls_matrix_type full
_refine_ls_number_parameters 542
_refine_ls_number_reflns 13162
_refine_ls_number_restraints 334
_refine_ls_restrained_S_all 1.030
_refine_ls_R_factor_all 0.0376
_refine_ls_R_factor_gt 0.0331
_refine_ls_shift/su_max 0.003
_refine_ls_shift/su_mean 0.000
_refine_ls_structure_factor_coef Fsqd
_refine_ls_weighting_details 'w=1/[\s^2^(Fo^2^)+(0.0329P)^2^+2.2164P] where P=(Fo^2^+2Fc^2^)/3'
_refine_ls_weighting_scheme calc
_refine_ls_wR_factor_gt 0.0797
_refine_ls_wR_factor_ref 0.0813
_reflns_Friedel_coverage 0.000
_reflns_number_gt 11810
_reflns_number_total 13162
_reflns_threshold_expression 'I > 2\s(I)'
_cod_data_source_file c9cc08354e4.cif
_cod_data_source_block jk503
_cod_depositor_comments 'Adding full bibliography for 7124515--7124518.cif.'
_cod_original_sg_symbol_H-M 'P 21/c'
_cod_database_code 7124517
_shelx_shelxl_version_number 2018/3
_shelx_space_group_comment
;
The symmetry employed for this shelxl refinement is uniquely defined
by the following loop, which should always be used as a source of
symmetry information in preference to the above space-group names.
They are only intended as comments.
;
_shelx_estimated_absorpt_t_min 0.776
_shelx_estimated_absorpt_t_max 0.890

loop_
_space_group_symop_operation_xyz
'x, y, z'
'-x, y+1/2, -z+1/2'
'-x, -y, -z'
'x, -y-1/2, z-1/2'

loop_
_atom_site_label
_atom_site_type_symbol
_atom_site_fract_x
_atom_site_fract_y
_atom_site_fract_z
_atom_site_U_iso_or_equiv
_atom_site_adp_type
_atom_site_occupancy
_atom_site_site_symmetry_order
_atom_site_calc_flag
_atom_site_refinement_flags_posn
_atom_site_refinement_flags_adp
_atom_site_refinement_flags_occupancy
_atom_site_disorder_assembly
_atom_site_disorder_group
Cu1 Cu 0.80118(2) 0.44646(2) 0.20216(2) 0.01229(3) Uani 1 1 d . . . . .
N1 N 0.87035(5) 0.34864(5) 0.25437(7) 0.01210(14) Uani 1 1 d . . . . .
N2 N 0.89533(5) 0.44050(5) 0.08910(7) 0.01167(14) Uani 1 1 d . . . . .
N3 N 0.90703(6) 0.50152(5) 0.29768(7) 0.01208(14) Uani 1 1 d . . . . .
N4 N 0.80303(6) 0.27090(5) 0.01170(7) 0.01555(16) Uani 1 1 d . . . . .
N6 N 0.66118(5) 0.53183(5) 0.08393(7) 0.01149(14) Uani 1 1 d . . . . .
C1 C 0.69110(6) 0.49009(5) 0.17178(8) 0.01183(16) Uani 1 1 d . . . . .
C2 C 0.55564(6) 0.52968(6) 0.18489(8) 0.01240(16) Uani 1 1 d . . . . .
C3 C 0.57845(6) 0.55685(5) 0.08886(8) 0.01170(16) Uani 1 1 d . . . . .
C4 C 0.52262(7) 0.59908(6) 0.01806(8) 0.01437(17) Uani 1 1 d . . . . .
H4 H 0.538136 0.617209 -0.047530 0.017 Uiso 1 1 calc R U . . .
C5 C 0.44292(7) 0.61319(6) 0.04880(9) 0.01675(18) Uani 1 1 d . . . . .
H5 H 0.402700 0.641557 0.002678 0.020 Uiso 1 1 calc R U . . .
C6 C 0.42008(7) 0.58682(6) 0.14585(9) 0.01708(19) Uani 1 1 d . . . . .
H6 H 0.365223 0.598441 0.164266 0.021 Uiso 1 1 calc R U . . .
C7 C 0.47587(7) 0.54400(6) 0.21586(9) 0.01558(18) Uani 1 1 d . . . . .
H7 H 0.460354 0.525545 0.281282 0.019 Uiso 1 1 calc R U . . .
C11 C 0.94631(7) 0.44219(6) 0.37050(8) 0.01493(17) Uani 1 1 d . . . . .
H11A H 0.915569 0.439155 0.433839 0.018 Uiso 1 1 calc R U . . .
H11B H 1.006180 0.455987 0.395232 0.018 Uiso 1 1 calc R U . . .
C12 C 0.94396(6) 0.36604(6) 0.31656(8) 0.01271(16) Uani 1 1 d . . . . .
C13 C 1.01403(7) 0.31846(6) 0.32719(9) 0.01550(18) Uani 1 1 d . . . . .
H13 H 1.064839 0.332117 0.371384 0.019 Uiso 1 1 calc R U . . .
C14 C 1.00860(7) 0.25038(6) 0.27199(9) 0.01767(19) Uani 1 1 d . . . . .
H14 H 1.055755 0.216805 0.277818 0.021 Uiso 1 1 calc R U . . .
C15 C 0.93350(7) 0.23214(6) 0.20836(9) 0.01739(19) Uani 1 1 d . . . . .
H15 H 0.928182 0.185586 0.170760 0.021 Uiso 1 1 calc R U . . .
C16 C 0.86576(7) 0.28315(6) 0.20031(8) 0.01359(17) Uani 1 1 d . . . . .
C17 C 0.78646(7) 0.26725(6) 0.12372(9) 0.01624(18) Uani 1 1 d . . . . .
H17A H 0.764701 0.216427 0.138473 0.019 Uiso 1 1 calc R U . . .
H17B H 0.741984 0.304555 0.135276 0.019 Uiso 1 1 calc R U . . .
C21 C 0.96432(7) 0.52687(6) 0.22034(8) 0.01574(18) Uani 1 1 d . . . . .
H21A H 1.021704 0.536927 0.258766 0.019 Uiso 1 1 calc R U . . .
H21B H 0.942298 0.574576 0.186508 0.019 Uiso 1 1 calc R U . . .
C22 C 0.97089(6) 0.46827(6) 0.13505(8) 0.01263(16) Uani 1 1 d . . . . .
C23 C 1.04844(7) 0.44246(6) 0.10940(9) 0.01570(18) Uani 1 1 d . . . . .
H23 H 1.100466 0.464003 0.141406 0.019 Uiso 1 1 calc R U . . .
C24 C 1.04799(7) 0.38417(7) 0.03555(9) 0.0186(2) Uani 1 1 d . . . . .
H24 H 1.099997 0.364995 0.016438 0.022 Uiso 1 1 calc R U . . .
C25 C 0.97094(7) 0.35442(6) -0.00976(9) 0.01723(19) Uani 1 1 d . . . . .
H25 H 0.969545 0.314263 -0.059796 0.021 Uiso 1 1 calc R U . . .
C26 C 0.89537(6) 0.38391(6) 0.01870(8) 0.01253(16) Uani 1 1 d . . . . .
C27 C 0.81095(7) 0.34911(6) -0.02541(8) 0.01555(18) Uani 1 1 d . . . . .
H27A H 0.764121 0.379878 -0.003047 0.019 Uiso 1 1 calc R U . . .
H27B H 0.805277 0.349650 -0.104348 0.019 Uiso 1 1 calc R U . . .
C31 C 0.88507(8) 0.56681(6) 0.36124(9) 0.0187(2) Uani 1 1 d . . . . .
H31A H 0.855459 0.604822 0.313807 0.028 Uiso 1 1 calc R U . . .
H31B H 0.937250 0.588734 0.399034 0.028 Uiso 1 1 calc R U . . .
H31C H 0.847915 0.550262 0.413114 0.028 Uiso 1 1 calc R U . . .
C41 C 0.73523(7) 0.23126(7) -0.05675(10) 0.0203(2) Uani 1 1 d . . . . .
H41A H 0.680739 0.256710 -0.052984 0.030 Uiso 1 1 calc R U . . .
H41B H 0.731703 0.178971 -0.032341 0.030 Uiso 1 1 calc R U . . .
H41C H 0.748006 0.231644 -0.130614 0.030 Uiso 1 1 calc R U . . .
C61 C 0.71011(7) 0.55273(6) -0.00178(8) 0.01340(17) Uani 1 1 d . . . . .
H61A H 0.678437 0.537314 -0.071063 0.016 Uiso 1 1 calc R U . . .
H61B H 0.765054 0.525312 0.007525 0.016 Uiso 1 1 calc R U . . .
C62 C 0.72707(6) 0.63691(6) -0.00344(8) 0.01232(16) Uani 1 1 d . . . . .
C63 C 0.75036(7) 0.67634(6) 0.09145(8) 0.01560(18) Uani 1 1 d . . . . .
H63 H 0.755012 0.650251 0.157627 0.019 Uiso 1 1 calc R U . . .
C64 C 0.76683(8) 0.75347(6) 0.09010(10) 0.0195(2) Uani 1 1 d . . . . .
H64 H 0.782254 0.779900 0.155120 0.023 Uiso 1 1 calc R U . . .
C65 C 0.76068(9) 0.79177(7) -0.00656(11) 0.0243(2) Uani 1 1 d . . . . .
H65 H 0.772206 0.844378 -0.007914 0.029 Uiso 1 1 calc R U . . .
C66 C 0.73761(10) 0.75280(7) -0.10106(10) 0.0263(3) Uani 1 1 d . . . . .
H66 H 0.733279 0.778950 -0.167172 0.032 Uiso 1 1 calc R U . . .
C67 C 0.72073(8) 0.67549(6) -0.09984(9) 0.0194(2) Uani 1 1 d . . . . .
H67 H 0.704898 0.649249 -0.164927 0.023 Uiso 1 1 calc R U . . .
N5 N 0.62590(5) 0.48937(5) 0.23295(7) 0.01281(15) Uani 1 1 d D . . . .
C51 C 0.62801(7) 0.44997(7) 0.33482(9) 0.01727(19) Uani 1 1 d D U . . .
H51A H 0.611799 0.485422 0.389347 0.021 Uiso 0.74(2) 1 calc R U P A 1
H51B H 0.686695 0.432222 0.358401 0.021 Uiso 0.74(2) 1 calc R U P A 1
H51C H 0.618121 0.487164 0.390414 0.021 Uiso 0.26(2) 1 calc R U P A 2
H51D H 0.685647 0.428555 0.354398 0.021 Uiso 0.26(2) 1 calc R U P A 2
C521 C 0.5675(6) 0.3828(4) 0.3258(7) 0.0180(5) Uani 0.74(2) 1 d D U P A 1
C531 C 0.5661(4) 0.3319(2) 0.2427(4) 0.0189(7) Uani 0.74(2) 1 d D U P A 1
H531 H 0.602938 0.339146 0.189891 0.023 Uiso 0.74(2) 1 calc R U P A 1
C541 C 0.5113(5) 0.2699(4) 0.2355(5) 0.0287(8) Uani 0.74(2) 1 d D U P A 1
H541 H 0.511508 0.235233 0.178145 0.034 Uiso 0.74(2) 1 calc R U P A 1
C551 C 0.4567(4) 0.2585(3) 0.3109(6) 0.0322(10) Uani 0.74(2) 1 d D U P A 1
H551 H 0.419493 0.216178 0.305562 0.039 Uiso 0.74(2) 1 calc R U P A 1
C561 C 0.4565(4) 0.3088(4) 0.3939(6) 0.0377(11) Uani 0.74(2) 1 d D U P A 1
H561 H 0.418886 0.301587 0.445887 0.045 Uiso 0.74(2) 1 calc R U P A 1
C571 C 0.5119(3) 0.3706(4) 0.4015(5) 0.0292(7) Uani 0.74(2) 1 d D U P A 1
H571 H 0.511759 0.404992 0.459232 0.035 Uiso 0.74(2) 1 calc R U P A 1
C522 C 0.5640(19) 0.3876(13) 0.335(2) 0.0180(5) Uani 0.26(2) 1 d D U P A 2
C532 C 0.5582(12) 0.3329(9) 0.2579(14) 0.033(3) Uani 0.26(2) 1 d D U P A 2
H532 H 0.594920 0.335063 0.204110 0.040 Uiso 0.26(2) 1 calc R U P A 2
C542 C 0.5002(13) 0.2749(11) 0.2568(17) 0.037(3) Uani 0.26(2) 1 d D U P A 2
H542 H 0.495043 0.237635 0.202277 0.045 Uiso 0.26(2) 1 calc R U P A 2
C552 C 0.4507(10) 0.2731(11) 0.3371(16) 0.036(3) Uani 0.26(2) 1 d D U P A 2
H552 H 0.409462 0.234174 0.337386 0.044 Uiso 0.26(2) 1 calc R U P A 2
C562 C 0.4581(12) 0.3248(11) 0.4168(16) 0.039(3) Uani 0.26(2) 1 d D U P A 2
H562 H 0.423867 0.319873 0.472934 0.046 Uiso 0.26(2) 1 calc R U P A 2
C572 C 0.5147(11) 0.3848(9) 0.4183(13) 0.0292(7) Uani 0.26(2) 1 d D U P A 2
H572 H 0.519442 0.421805 0.473144 0.035 Uiso 0.26(2) 1 calc R U P A 2
P1 P 0.76161(2) 0.48492(2) 0.64344(2) 0.01575(5) Uani 1 1 d D U . . .
F1 F 0.83420(6) 0.54879(5) 0.65367(8) 0.0350(2) Uani 1 1 d D U . . .
F2 F 0.69032(6) 0.42083(5) 0.63279(8) 0.03309(19) Uani 1 1 d D U . . .
F31 F 0.8231(2) 0.42977(14) 0.7170(4) 0.0437(9) Uani 0.535(8) 1 d D U P B 1
F41 F 0.7933(3) 0.44553(18) 0.5405(2) 0.0412(9) Uani 0.535(8) 1 d D U P B 1
F51 F 0.6991(2) 0.53599(16) 0.5658(4) 0.0507(11) Uani 0.535(8) 1 d D U P B 1
F61 F 0.7297(3) 0.5203(2) 0.7437(3) 0.0512(11) Uani 0.535(8) 1 d D U P B 1
F32 F 0.7983(3) 0.4523(4) 0.7581(4) 0.0633(17) Uani 0.465(8) 1 d D U P B 2
F42 F 0.8290(3) 0.43620(16) 0.5905(6) 0.0621(17) Uani 0.465(8) 1 d D U P B 2
F52 F 0.7299(4) 0.5222(3) 0.5324(3) 0.0494(12) Uani 0.465(8) 1 d D U P B 2
F62 F 0.6979(3) 0.5370(2) 0.6988(6) 0.0581(14) Uani 0.465(8) 1 d D U P B 2

loop_
_atom_site_aniso_label
_atom_site_aniso_U_11
_atom_site_aniso_U_22
_atom_site_aniso_U_33
_atom_site_aniso_U_23
_atom_site_aniso_U_13
_atom_site_aniso_U_12
Cu1 0.00940(5) 0.01266(6) 0.01460(6) -0.00017(4) 0.00076(4) 0.00213(4)
N1 0.0123(3) 0.0115(3) 0.0128(4) 0.0018(3) 0.0025(3) 0.0003(3)
N2 0.0118(3) 0.0120(3) 0.0114(3) 0.0002(3) 0.0022(3) -0.0007(3)
N3 0.0140(4) 0.0110(3) 0.0112(3) -0.0008(3) 0.0018(3) 0.0012(3)
N4 0.0163(4) 0.0127(4) 0.0171(4) -0.0034(3) 0.0001(3) -0.0025(3)
N6 0.0102(3) 0.0106(3) 0.0138(4) 0.0014(3) 0.0022(3) 0.0007(3)
C1 0.0112(4) 0.0108(4) 0.0134(4) 0.0005(3) 0.0013(3) 0.0000(3)
C2 0.0101(4) 0.0117(4) 0.0152(4) 0.0005(3) 0.0009(3) 0.0009(3)
C3 0.0100(4) 0.0104(4) 0.0146(4) -0.0001(3) 0.0011(3) -0.0002(3)
C4 0.0140(4) 0.0124(4) 0.0161(4) 0.0012(3) -0.0006(3) 0.0009(3)
C5 0.0132(4) 0.0151(4) 0.0210(5) 0.0004(4) -0.0016(3) 0.0028(3)
C6 0.0111(4) 0.0174(5) 0.0227(5) -0.0013(4) 0.0016(3) 0.0024(3)
C7 0.0121(4) 0.0171(4) 0.0179(5) -0.0001(4) 0.0032(3) 0.0010(3)
C11 0.0169(4) 0.0148(4) 0.0121(4) -0.0002(3) -0.0019(3) 0.0020(3)
C12 0.0138(4) 0.0123(4) 0.0120(4) 0.0026(3) 0.0018(3) 0.0010(3)
C13 0.0147(4) 0.0147(4) 0.0166(4) 0.0041(3) 0.0003(3) 0.0019(3)
C14 0.0183(5) 0.0138(4) 0.0212(5) 0.0043(4) 0.0036(4) 0.0052(4)
C15 0.0210(5) 0.0110(4) 0.0204(5) 0.0016(4) 0.0033(4) 0.0027(4)
C16 0.0152(4) 0.0110(4) 0.0150(4) 0.0020(3) 0.0032(3) -0.0009(3)
C17 0.0159(4) 0.0138(4) 0.0191(5) -0.0008(4) 0.0025(4) -0.0030(3)
C21 0.0176(4) 0.0152(4) 0.0148(4) -0.0023(3) 0.0038(3) -0.0054(3)
C22 0.0131(4) 0.0134(4) 0.0118(4) 0.0010(3) 0.0027(3) -0.0021(3)
C23 0.0118(4) 0.0201(5) 0.0155(4) 0.0042(4) 0.0029(3) -0.0016(3)
C24 0.0151(4) 0.0222(5) 0.0201(5) 0.0020(4) 0.0079(4) 0.0030(4)
C25 0.0189(5) 0.0174(5) 0.0168(4) -0.0026(4) 0.0076(4) 0.0007(4)
C26 0.0143(4) 0.0127(4) 0.0109(4) 0.0003(3) 0.0028(3) -0.0004(3)
C27 0.0170(4) 0.0150(4) 0.0141(4) -0.0013(3) -0.0002(3) -0.0017(3)
C31 0.0261(5) 0.0140(4) 0.0160(5) -0.0039(4) 0.0027(4) 0.0041(4)
C41 0.0183(5) 0.0181(5) 0.0234(5) -0.0081(4) -0.0015(4) -0.0027(4)
C61 0.0150(4) 0.0120(4) 0.0140(4) -0.0001(3) 0.0046(3) 0.0006(3)
C62 0.0106(4) 0.0124(4) 0.0143(4) 0.0007(3) 0.0027(3) -0.0002(3)
C63 0.0161(4) 0.0158(4) 0.0151(4) -0.0005(3) 0.0025(3) -0.0017(3)
C64 0.0203(5) 0.0168(5) 0.0221(5) -0.0050(4) 0.0052(4) -0.0052(4)
C65 0.0307(6) 0.0144(5) 0.0292(6) 0.0005(4) 0.0094(5) -0.0069(4)
C66 0.0396(7) 0.0182(5) 0.0218(5) 0.0063(4) 0.0064(5) -0.0053(5)
C67 0.0264(5) 0.0170(5) 0.0149(5) 0.0021(4) 0.0024(4) -0.0036(4)
N5 0.0107(3) 0.0145(4) 0.0133(4) 0.0026(3) 0.0019(3) 0.0015(3)
C51 0.0161(4) 0.0224(5) 0.0133(4) 0.0047(4) 0.0018(3) 0.0015(4)
C521 0.0130(10) 0.0223(11) 0.0192(16) 0.0103(7) 0.0043(8) 0.0039(10)
C531 0.0193(13) 0.0186(10) 0.0185(13) 0.0055(9) 0.0012(9) -0.0052(8)
C541 0.0301(18) 0.0235(12) 0.0306(17) 0.0088(10) -0.0040(11) -0.0066(11)
C551 0.0242(15) 0.0271(15) 0.043(2) 0.0165(14) -0.0041(14) -0.0075(11)
C561 0.0297(13) 0.041(2) 0.045(3) 0.0134(17) 0.0177(18) -0.0076(15)
C571 0.0294(8) 0.0321(19) 0.0295(17) 0.0044(12) 0.0162(11) -0.0004(12)
C522 0.0130(10) 0.0223(11) 0.0192(16) 0.0103(7) 0.0043(8) 0.0039(10)
C532 0.023(4) 0.047(5) 0.032(5) 0.026(4) 0.010(3) 0.007(3)
C542 0.031(5) 0.030(4) 0.048(7) 0.016(4) -0.009(4) -0.006(4)
C552 0.024(3) 0.041(7) 0.046(7) 0.024(4) 0.009(4) -0.005(4)
C562 0.032(4) 0.050(6) 0.036(5) 0.020(4) 0.013(4) 0.002(4)
C572 0.0294(8) 0.0321(19) 0.0295(17) 0.0044(12) 0.0162(11) -0.0004(12)
P1 0.01568(12) 0.01640(12) 0.01524(12) 0.00009(9) 0.00228(9) -0.00174(9)
F1 0.0280(4) 0.0318(4) 0.0427(5) 0.0132(4) -0.0058(4) -0.0159(3)
F2 0.0285(4) 0.0253(4) 0.0454(5) -0.0067(4) 0.0046(4) -0.0122(3)
F31 0.0425(13) 0.0263(10) 0.0546(19) 0.0160(10) -0.0231(12) -0.0041(8)
F41 0.0439(16) 0.0528(14) 0.0322(12) -0.0214(10) 0.0246(10) -0.0180(12)
F51 0.0413(15) 0.0291(10) 0.072(2) 0.0128(13) -0.0298(15) -0.0012(10)
F61 0.060(2) 0.0526(17) 0.0487(17) -0.0350(14) 0.0367(14) -0.0221(16)
F32 0.070(3) 0.070(3) 0.0416(19) 0.0399(19) -0.0260(17) -0.040(2)
F42 0.044(2) 0.0325(12) 0.119(5) -0.0155(17) 0.047(3) 0.0037(12)
F52 0.061(2) 0.054(2) 0.0253(13) 0.0176(12) -0.0226(12) -0.0303(18)
F62 0.0421(19) 0.0409(16) 0.098(4) -0.037(2) 0.036(2) -0.0083(13)

loop_
_atom_type_symbol
_atom_type_description
_atom_type_scat_dispersion_real
_atom_type_scat_dispersion_imag
_atom_type_scat_source
C C 0.0033 0.0016 'International Tables Vol C Tables 4.2.6.8 and 6.1.1.4'
H H 0.0000 0.0000 'International Tables Vol C Tables 4.2.6.8 and 6.1.1.4'
N N 0.0061 0.0033 'International Tables Vol C Tables 4.2.6.8 and 6.1.1.4'
F F 0.0171 0.0103 'International Tables Vol C Tables 4.2.6.8 and 6.1.1.4'
P P 0.1023 0.0942 'International Tables Vol C Tables 4.2.6.8 and 6.1.1.4'
Cu Cu 0.3201 1.2651 'International Tables Vol C Tables 4.2.6.8 and 6.1.1.4'

loop_
_geom_angle_atom_site_label_1
_geom_angle_atom_site_label_2
_geom_angle_atom_site_label_3
_geom_angle
C1 Cu1 N1 145.39(4)
C1 Cu1 N3 123.60(4)
N1 Cu1 N3 82.06(3)
C1 Cu1 N2 124.73(4)
N1 Cu1 N2 78.20(3)
N3 Cu1 N2 80.97(3)
C16 N1 C12 118.54(9)
C16 N1 Cu1 123.91(7)
C12 N1 Cu1 111.59(7)
C26 N2 C22 118.75(9)
C26 N2 Cu1 121.73(7)
C22 N2 Cu1 109.87(6)
C31 N3 C11 109.13(8)
C31 N3 C21 109.13(8)
C11 N3 C21 112.35(8)
C31 N3 Cu1 115.89(7)
C11 N3 Cu1 105.08(6)
C21 N3 Cu1 105.27(6)
C41 N4 C27 110.35(9)
C41 N4 C17 109.77(9)
C27 N4 C17 112.33(8)
C1 N6 C3 111.49(8)
C1 N6 C61 125.36(8)
C3 N6 C61 123.04(8)
N5 C1 N6 104.83(8)
N5 C1 Cu1 128.43(7)
N6 C1 Cu1 126.70(7)
C7 C2 N5 132.29(10)
C7 C2 C3 121.78(9)
N5 C2 C3 105.94(8)
N6 C3 C4 131.76(9)
N6 C3 C2 106.20(8)
C4 C3 C2 122.03(9)
C5 C4 C3 116.21(10)
C5 C4 H4 121.9
C3 C4 H4 121.9
C4 C5 C6 121.97(10)
C4 C5 H5 119.0
C6 C5 H5 119.0
C7 C6 C5 121.57(10)
C7 C6 H6 119.2
C5 C6 H6 119.2
C6 C7 C2 116.44(10)
C6 C7 H7 121.8
C2 C7 H7 121.8
N3 C11 C12 111.68(8)
N3 C11 H11A 109.3
C12 C11 H11A 109.3
N3 C11 H11B 109.3
C12 C11 H11B 109.3
H11A C11 H11B 107.9
N1 C12 C13 122.43(9)
N1 C12 C11 115.76(9)
C13 C12 C11 121.76(9)
C12 C13 C14 118.78(10)
C12 C13 H13 120.6
C14 C13 H13 120.6
C15 C14 C13 119.13(10)
C15 C14 H14 120.4
C13 C14 H14 120.4
C14 C15 C16 119.05(10)
C14 C15 H15 120.5
C16 C15 H15 120.5
N1 C16 C15 122.05(10)
N1 C16 C17 118.24(9)
C15 C16 C17 119.60(9)
N4 C17 C16 111.82(9)
N4 C17 H17A 109.3
C16 C17 H17A 109.3
N4 C17 H17B 109.3
C16 C17 H17B 109.3
H17A C17 H17B 107.9
N3 C21 C22 111.45(8)
N3 C21 H21A 109.3
C22 C21 H21A 109.3
N3 C21 H21B 109.3
C22 C21 H21B 109.3
H21A C21 H21B 108.0
N2 C22 C23 122.70(9)
N2 C22 C21 114.72(9)
C23 C22 C21 122.51(9)
C22 C23 C24 118.22(10)
C22 C23 H23 120.9
C24 C23 H23 120.9
C25 C24 C23 119.25(10)
C25 C24 H24 120.4
C23 C24 H24 120.4
C24 C25 C26 119.40(10)
C24 C25 H25 120.3
C26 C25 H25 120.3
N2 C26 C25 121.64(10)
N2 C26 C27 118.30(9)
C25 C26 C27 119.97(9)
N4 C27 C26 111.91(9)
N4 C27 H27A 109.2
C26 C27 H27A 109.2
N4 C27 H27B 109.2
C26 C27 H27B 109.2
H27A C27 H27B 107.9
N3 C31 H31A 109.5
N3 C31 H31B 109.5
H31A C31 H31B 109.5
N3 C31 H31C 109.5
H31A C31 H31C 109.5
H31B C31 H31C 109.5
N4 C41 H41A 109.5
N4 C41 H41B 109.5
H41A C41 H41B 109.5
N4 C41 H41C 109.5
H41A C41 H41C 109.5
H41B C41 H41C 109.5
N6 C61 C62 111.83(8)
N6 C61 H61A 109.2
C62 C61 H61A 109.2
N6 C61 H61B 109.2
C62 C61 H61B 109.2
H61A C61 H61B 107.9
C67 C62 C63 119.26(10)
C67 C62 C61 120.19(9)
C63 C62 C61 120.54(9)
C64 C63 C62 120.67(10)
C64 C63 H63 119.7
C62 C63 H63 119.7
C65 C64 C63 119.87(11)
C65 C64 H64 120.1
C63 C64 H64 120.1
C66 C65 C64 119.66(11)
C66 C65 H65 120.2
C64 C65 H65 120.2
C65 C66 C67 120.56(11)
C65 C66 H66 119.7
C67 C66 H66 119.7
C62 C67 C66 119.99(11)
C62 C67 H67 120.0
C66 C67 H67 120.0
C1 N5 C2 111.55(8)
C1 N5 C51 124.69(9)
C2 N5 C51 123.74(9)
N5 C51 C522 114.5(12)
N5 C51 C521 111.3(4)
N5 C51 H51A 109.4
C521 C51 H51A 109.4
N5 C51 H51B 109.4
C521 C51 H51B 109.4
H51A C51 H51B 108.0
N5 C51 H51C 108.6
C522 C51 H51C 108.6
N5 C51 H51D 108.6
C522 C51 H51D 108.6
H51C C51 H51D 107.6
C531 C521 C571 118.0(4)
C531 C521 C51 121.1(3)
C571 C521 C51 120.9(4)
C521 C531 C541 120.9(4)
C521 C531 H531 119.6
C541 C531 H531 119.6
C551 C541 C531 120.6(4)
C551 C541 H541 119.7
C531 C541 H541 119.7
C561 C551 C541 119.6(4)
C561 C551 H551 120.2
C541 C551 H551 120.2
C551 C561 C571 119.8(4)
C551 C561 H561 120.1
C571 C561 H561 120.1
C521 C571 C561 121.2(4)
C521 C571 H571 119.4
C561 C571 H571 119.4
C532 C522 C572 121.4(11)
C532 C522 C51 120.1(11)
C572 C522 C51 118.4(12)
C522 C532 C542 121.2(12)
C522 C532 H532 119.4
C542 C532 H532 119.4
C552 C542 C532 117.2(13)
C552 C542 H542 121.4
C532 C542 H542 121.4
C562 C552 C542 122.4(13)
C562 C552 H552 118.8
C542 C552 H552 118.8
C552 C562 C572 121.4(12)
C552 C562 H562 119.3
C572 C562 H562 119.3
C522 C572 C562 116.2(11)
C522 C572 H572 121.9
C562 C572 H572 121.9
F61 P1 F51 91.84(18)
F52 P1 F42 90.4(2)
F61 P1 F31 90.56(17)
F51 P1 F31 176.80(15)
F52 P1 F62 90.0(2)
F42 P1 F62 176.93(19)
F61 P1 F2 93.19(12)
F52 P1 F2 94.66(13)
F51 P1 F2 88.56(13)
F42 P1 F2 94.83(15)
F31 P1 F2 89.20(11)
F62 P1 F2 88.16(14)
F52 P1 F32 175.83(18)
F42 P1 F32 90.0(2)
F62 P1 F32 89.3(2)
F2 P1 F32 89.43(12)
F61 P1 F1 87.36(12)
F52 P1 F1 85.41(13)
F51 P1 F1 91.80(13)
F42 P1 F1 84.51(15)
F31 P1 F1 90.42(11)
F62 P1 F1 92.50(14)
F2 P1 F1 179.33(6)
F32 P1 F1 90.50(12)
F61 P1 F41 178.07(15)
F51 P1 F41 88.95(17)
F31 P1 F41 88.58(15)
F2 P1 F41 85.07(9)
F1 P1 F41 94.38(10)

loop_
_geom_bond_atom_site_label_1
_geom_bond_atom_site_label_2
_geom_bond_distance
Cu1 C1 1.9002(10)
Cu1 N1 2.1098(9)
Cu1 N3 2.1677(9)
Cu1 N2 2.1952(9)
N1 C16 1.3434(13)
N1 C12 1.3553(13)
N2 C26 1.3403(13)
N2 C22 1.3537(13)
N3 C31 1.4746(13)
N3 C11 1.4802(13)
N3 C21 1.4853(13)
N4 C41 1.4683(14)
N4 C27 1.4730(14)
N4 C17 1.4737(14)
N6 C1 1.3670(13)
N6 C3 1.3917(12)
N6 C61 1.4578(13)
C1 N5 1.3666(13)
C2 C7 1.3926(14)
C2 N5 1.3940(13)
C2 C3 1.3953(14)
C3 C4 1.3923(14)
C4 C5 1.3898(15)
C4 H4 0.9500
C5 C6 1.4024(16)
C5 H5 0.9500
C6 C7 1.3921(15)
C6 H6 0.9500
C7 H7 0.9500
C11 C12 1.5095(14)
C11 H11A 0.9900
C11 H11B 0.9900
C12 C13 1.3860(14)
C13 C14 1.3901(15)
C13 H13 0.9500
C14 C15 1.3856(16)
C14 H14 0.9500
C15 C16 1.3961(15)
C15 H15 0.9500
C16 C17 1.5104(15)
C17 H17A 0.9900
C17 H17B 0.9900
C21 C22 1.5094(15)
C21 H21A 0.9900
C21 H21B 0.9900
C22 C23 1.3870(14)
C23 C24 1.3910(16)
C23 H23 0.9500
C24 C25 1.3839(16)
C24 H24 0.9500
C25 C26 1.3943(14)
C25 H25 0.9500
C26 C27 1.5121(14)
C27 H27A 0.9900
C27 H27B 0.9900
C31 H31A 0.9800
C31 H31B 0.9800
C31 H31C 0.9800
C41 H41A 0.9800
C41 H41B 0.9800
C41 H41C 0.9800
C61 C62 1.5157(14)
C61 H61A 0.9900
C61 H61B 0.9900
C62 C67 1.3890(14)
C62 C63 1.3957(14)
C63 C64 1.3912(15)
C63 H63 0.9500
C64 C65 1.3896(17)
C64 H64 0.9500
C65 C66 1.3872(19)
C65 H65 0.9500
C66 C67 1.3956(17)
C66 H66 0.9500
C67 H67 0.9500
N5 C51 1.4608(13)
C51 C522 1.499(12)
C51 C521 1.522(4)
C51 H51A 0.9900
C51 H51B 0.9900
C51 H51C 0.9900
C51 H51D 0.9900
C521 C531 1.381(5)
C521 C571 1.398(4)
C531 C541 1.395(5)
C531 H531 0.9500
C541 C551 1.381(5)
C541 H541 0.9500
C551 C561 1.377(5)
C551 H551 0.9500
C561 C571 1.398(5)
C561 H561 0.9500
C571 H571 0.9500
C522 C532 1.370(13)
C522 C572 1.387(13)
C532 C542 1.377(13)
C532 H532 0.9500
C542 C552 1.359(13)
C542 H542 0.9500
C552 C562 1.355(12)
C552 H552 0.9500
C562 C572 1.389(13)
C562 H562 0.9500
C572 H572 0.9500
P1 F61 1.554(2)
P1 F52 1.573(3)
P1 F51 1.585(3)
P1 F42 1.585(3)
P1 F31 1.592(2)
P1 F62 1.593(3)
P1 F2 1.5943(8)
P1 F32 1.598(3)
P1 F1 1.6061(8)
P1 F41 1.611(2)

loop_
_geom_torsion_atom_site_label_1
_geom_torsion_atom_site_label_2
_geom_torsion_atom_site_label_3
_geom_torsion_atom_site_label_4
_geom_torsion
C3 N6 C1 N5 -0.30(11)
C61 N6 C1 N5 175.81(9)
C3 N6 C1 Cu1 -178.26(7)
C61 N6 C1 Cu1 -2.16(14)
C1 N6 C3 C4 -178.62(10)
C61 N6 C3 C4 5.16(17)
C1 N6 C3 C2 0.30(11)
C61 N6 C3 C2 -175.91(9)
C7 C2 C3 N6 -179.74(9)
N5 C2 C3 N6 -0.17(11)
C7 C2 C3 C4 -0.69(16)
N5 C2 C3 C4 178.88(9)
N6 C3 C4 C5 179.25(10)
C2 C3 C4 C5 0.47(15)
C3 C4 C5 C6 0.35(16)
C4 C5 C6 C7 -1.00(17)
C5 C6 C7 C2 0.76(16)
N5 C2 C7 C6 -179.39(11)
C3 C2 C7 C6 0.06(15)
C31 N3 C11 C12 161.31(9)
C21 N3 C11 C12 -77.52(11)
Cu1 N3 C11 C12 36.41(9)
C16 N1 C12 C13 -0.73(14)
Cu1 N1 C12 C13 -154.66(8)
C16 N1 C12 C11 176.95(9)
Cu1 N1 C12 C11 23.02(10)
N3 C11 C12 N1 -42.06(12)
N3 C11 C12 C13 135.64(10)
N1 C12 C13 C14 0.02(15)
C11 C12 C13 C14 -177.52(10)
C12 C13 C14 C15 -0.11(16)
C13 C14 C15 C16 0.88(16)
C12 N1 C16 C15 1.55(15)
Cu1 N1 C16 C15 152.05(8)
C12 N1 C16 C17 -174.69(9)
Cu1 N1 C16 C17 -24.19(12)
C14 C15 C16 N1 -1.64(16)
C14 C15 C16 C17 174.55(10)
C41 N4 C17 C16 161.00(9)
C27 N4 C17 C16 -75.83(11)
N1 C16 C17 N4 109.28(10)
C15 C16 C17 N4 -67.06(12)
C31 N3 C21 C22 -165.37(9)
C11 N3 C21 C22 73.46(11)
Cu1 N3 C21 C22 -40.36(9)
C26 N2 C22 C23 2.42(15)
Cu1 N2 C22 C23 149.15(8)
C26 N2 C22 C21 -174.71(9)
Cu1 N2 C22 C21 -27.98(10)
N3 C21 C22 N2 48.41(12)
N3 C21 C22 C23 -128.72(10)
N2 C22 C23 C24 -1.85(16)
C21 C22 C23 C24 175.06(10)
C22 C23 C24 C25 0.29(16)
C23 C24 C25 C26 0.61(17)
C22 N2 C26 C25 -1.44(15)
Cu1 N2 C26 C25 -144.10(8)
C22 N2 C26 C27 175.15(9)
Cu1 N2 C26 C27 32.49(12)
C24 C25 C26 N2 -0.04(16)
C24 C25 C26 C27 -176.58(10)
C41 N4 C27 C26 -162.03(9)
C17 N4 C27 C26 75.12(11)
N2 C26 C27 N4 -112.14(10)
C25 C26 C27 N4 64.51(12)
C1 N6 C61 C62 -112.07(11)
C3 N6 C61 C62 63.60(12)
N6 C61 C62 C67 -138.81(10)
N6 C61 C62 C63 42.11(13)
C67 C62 C63 C64 0.23(16)
C61 C62 C63 C64 179.32(10)
C62 C63 C64 C65 -0.44(17)
C63 C64 C65 C66 0.39(19)
C64 C65 C66 C67 -0.1(2)
C63 C62 C67 C66 0.03(17)
C61 C62 C67 C66 -179.06(11)
C65 C66 C67 C62 -0.1(2)
N6 C1 N5 C2 0.19(11)
Cu1 C1 N5 C2 178.11(7)
N6 C1 N5 C51 178.79(9)
Cu1 C1 N5 C51 -3.30(15)
C7 C2 N5 C1 179.50(11)
C3 C2 N5 C1 -0.01(11)
C7 C2 N5 C51 0.89(18)
C3 C2 N5 C51 -178.63(9)
C1 N5 C51 C522 -116.4(12)
C2 N5 C51 C522 62.0(12)
C1 N5 C51 C521 -110.7(4)
C2 N5 C51 C521 67.7(4)
N5 C51 C521 C531 47.2(11)
N5 C51 C521 C571 -133.0(8)
C571 C521 C531 C541 -0.6(14)
C51 C521 C531 C541 179.2(7)
C521 C531 C541 C551 0.5(11)
C531 C541 C551 C561 0.0(10)
C541 C551 C561 C571 -0.4(9)
C531 C521 C571 C561 0.1(14)
C51 C521 C571 C561 -179.7(7)
C551 C561 C571 C521 0.4(11)
N5 C51 C522 C532 51(3)
N5 C51 C522 C572 -132(2)
C572 C522 C532 C542 3(4)
C51 C522 C532 C542 180(2)
C522 C532 C542 C552 -2(3)
C532 C542 C552 C562 -1(3)
C542 C552 C562 C572 3(3)
C532 C522 C572 C562 -2(4)
C51 C522 C572 C562 -178(2)
C552 C562 C572 C522 -1(3)
